data_7110717
loop_
_publ_author_name
'Hardie, Michaele J.'
'Makha, Mohamed'
'Raston, Colin L.'

_publ_section_title
;
 Confinement of dimeric sulfuric acid in a self-assembled molecular
 capsule: [(H2SO4)2&#x2282;(calix[5]arenesulfonic acid)2]
;
_journal_issue 23
_journal_name_full 'Chemical Communications'
_journal_page_first 2409
_journal_paper_doi 10.1039/a907469d
_journal_year 1999
_chemical_formula_sum 'C35 H49 O37.5 S9'
_chemical_formula_weight 1358.28
_chemical_name_common (calix[5]arene-p-sulfonicacid)(H2SO4)4(H2O)1.5
_chemical_name_systematic
;
 calix[5]arene-penta-(p-sulfonic acid) tetra-(sulfuric acid) hydrate
;
_space_group_IT_number 2
_symmetry_cell_setting triclinic
_symmetry_space_group_name_Hall '-P 1'
_symmetry_space_group_name_H-M 'P -1'
_atom_sites_solution_hydrogens geom
_atom_sites_solution_primary direct
_atom_sites_solution_secondary difmap
_audit_creation_method SHELXL-97
_cell_angle_alpha 105.459(1)
_cell_angle_beta 90.871(1)
_cell_angle_gamma 105.767(1)
_cell_formula_units_Z 2
_cell_length_a 11.7770(3)
_cell_length_b 15.9118(4)
_cell_length_c 16.0580(4)
_cell_measurement_temperature 123(1)
_cell_volume 2778.69(12)
_computing_structure_refinement 'SHELXL-97 (Sheldrick, 1997)'
_computing_structure_solution 'SHELXS-97 (Sheldrick, 1990)'
_diffrn_ambient_temperature 123(1)
_diffrn_measured_fraction_theta_full 0.991
_diffrn_measured_fraction_theta_max 0.991
_diffrn_measurement_device_type CCD
_diffrn_radiation_monochromator graphite
_diffrn_radiation_source 'fine-focus sealed tube'
_diffrn_radiation_type MoK\a
_diffrn_radiation_wavelength 0.71073
_diffrn_reflns_av_R_equivalents 0.073
_diffrn_reflns_av_sigmaI/netI 0.0912
_diffrn_reflns_limit_h_max 15
_diffrn_reflns_limit_h_min -15
_diffrn_reflns_limit_k_max 20
_diffrn_reflns_limit_k_min -20
_diffrn_reflns_limit_l_max 20
_diffrn_reflns_limit_l_min -20
_diffrn_reflns_number 57663
_diffrn_reflns_theta_full 27.50
_diffrn_reflns_theta_max 27.50
_diffrn_reflns_theta_min 1.32
_exptl_absorpt_coefficient_mu 0.464
_exptl_absorpt_correction_type none
_exptl_crystal_colour colourless
_exptl_crystal_density_diffrn 1.623
_exptl_crystal_density_method 'not measured'
_exptl_crystal_description prism
_exptl_crystal_F_000 1406
_exptl_crystal_size_max 0.25
_exptl_crystal_size_mid 0.20
_exptl_crystal_size_min 0.15
_refine_diff_density_max 1.869
_refine_diff_density_min -1.153
_refine_diff_density_rms 0.198
_refine_ls_extinction_method none
_refine_ls_goodness_of_fit_ref 1.384
_refine_ls_hydrogen_treatment mixed
_refine_ls_matrix_type full
_refine_ls_number_parameters 846
_refine_ls_number_reflns 12660
_refine_ls_number_restraints 2
_refine_ls_restrained_S_all 1.384
_refine_ls_R_factor_all 0.1995
_refine_ls_R_factor_gt 0.1267
_refine_ls_shift/su_max 0.004
_refine_ls_shift/su_mean 0.001
_refine_ls_structure_factor_coef Fsqd
_refine_ls_weighting_details 'calc w=1/[\s^2^(Fo^2^)+(0.2000P)^2^+0.0000P] where P=(Fo^2^+2Fc^2^)/3'
_refine_ls_weighting_scheme calc
_refine_ls_wR_factor_gt 0.3569
_refine_ls_wR_factor_ref 0.4012
_reflns_number_gt 7156
_reflns_number_total 12660
_reflns_threshold_expression 2sigma(I)
_cod_data_source_file 907469dsup1.cif
_cod_data_source_block 1
_cod_depositor_comments
;
The following automatic conversions were performed:

'_symmetry_cell_setting' value 'Triclinic' changed to 'triclinic'
according to /home/saulius/struct/CIF-dictionaries/cif_core.dic
dictionary named 'cif_core.dic' version 2.4.2 from 2011-04-26.

Automatic conversion script
Id: cif_fix_values 1891 2012-01-12 08:04:46Z andrius 
;
_cod_original_cell_volume 2778.68(12)
_cod_original_sg_symbol_H-M P-1
_cod_original_formula_sum 'C35 H49 O37.50 S9'
_cod_database_code 7110717

loop_
_symmetry_equiv_pos_as_xyz
'x, y, z'
'-x, -y, -z'

loop_
_atom_site_label
_atom_site_type_symbol
_atom_site_fract_x
_atom_site_fract_y
_atom_site_fract_z
_atom_site_U_iso_or_equiv
_atom_site_adp_type
_atom_site_occupancy
_atom_site_symmetry_multiplicity
_atom_site_calc_flag
_atom_site_refinement_flags
_atom_site_disorder_assembly
_atom_site_disorder_group
C1 C 0.6578(5) 0.8003(4) 0.2975(4) 0.0297(13) Uani 1 1 d . . .
C2 C 0.5449(5) 0.7615(4) 0.2547(4) 0.0303(14) Uani 1 1 d . . .
C3 C 0.4496(6) 0.7748(4) 0.3037(4) 0.0318(14) Uani 1 1 d . . .
H3 H 0.3720 0.7478 0.2787 0.038 Uiso 1 1 calc R . .
C4 C 0.4715(6) 0.8277(4) 0.3882(4) 0.0341(15) Uani 1 1 d . . .
C5 C 0.5855(5) 0.8740(4) 0.4256(4) 0.0315(14) Uani 1 1 d . . .
H5 H 0.5983 0.9128 0.4817 0.038 Uiso 1 1 calc R . .
C6 C 0.6805(5) 0.8621(4) 0.3789(4) 0.0278(13) Uani 1 1 d . . .
C7 C 0.8054(5) 0.9226(4) 0.4171(4) 0.0317(14) Uani 1 1 d . . .
H7A H 0.8573 0.9189 0.3707 0.038 Uiso 1 1 calc R . .
H7B H 0.8025 0.9850 0.4367 0.038 Uiso 1 1 calc R . .
C8 C 0.9107(5) 0.8289(4) 0.4764(4) 0.0328(14) Uani 1 1 d . . .
C9 C 0.8606(5) 0.9014(4) 0.4906(4) 0.0295(14) Uani 1 1 d . . .
C10 C 0.8659(6) 0.9546(4) 0.5755(4) 0.0365(15) Uani 1 1 d . . .
H10 H 0.8324 1.0026 0.5876 0.044 Uiso 1 1 calc R . .
C11 C 0.9216(6) 0.9357(5) 0.6419(4) 0.0394(16) Uani 1 1 d . . .
C12 C 0.9756(6) 0.8675(4) 0.6260(4) 0.0355(15) Uani 1 1 d . . .
H12 H 1.0167 0.8585 0.6713 0.043 Uiso 1 1 calc R . .
C13 C 0.9685(5) 0.8112(4) 0.5413(5) 0.0364(15) Uani 1 1 d . . .
C14 C 1.0275(5) 0.7347(4) 0.5230(5) 0.0355(15) Uani 1 1 d . . .
H14A H 1.0592 0.7294 0.4671 0.043 Uiso 1 1 calc R . .
H14B H 1.0934 0.7506 0.5667 0.043 Uiso 1 1 calc R . .
C15 C 0.9042(5) 0.5737(4) 0.4457(4) 0.0299(14) Uani 1 1 d . . .
C16 C 0.9440(5) 0.6433(4) 0.5227(4) 0.0304(14) Uani 1 1 d . . .
C17 C 0.9109(5) 0.6266(5) 0.6002(5) 0.0339(15) Uani 1 1 d . . .
H17 H 0.9339 0.6729 0.6519 0.041 Uiso 1 1 calc R . .
C18 C 0.8416(5) 0.5388(5) 0.6004(4) 0.0347(15) Uani 1 1 d . . .
C19 C 0.8119(5) 0.4679(5) 0.5238(4) 0.0344(15) Uani 1 1 d . . .
H19 H 0.7707 0.4094 0.5248 0.041 Uiso 1 1 calc R . .
C20 C 0.8443(5) 0.4852(4) 0.4456(4) 0.0298(14) Uani 1 1 d . . .
C21 C 0.8220(5) 0.4066(5) 0.3642(4) 0.0337(15) Uani 1 1 d . . .
H21A H 0.8331 0.3544 0.3799 0.040 Uiso 1 1 calc R . .
H21B H 0.8817 0.4225 0.3257 0.040 Uiso 1 1 calc R . .
C22 C 0.6826(6) 0.4089(4) 0.2421(4) 0.0326(14) Uani 1 1 d . . .
C23 C 0.7006(5) 0.3780(4) 0.3139(4) 0.0257(13) Uani 1 1 d . . .
C24 C 0.6060(6) 0.3165(4) 0.3335(4) 0.0337(15) Uani 1 1 d . . .
H24 H 0.6149 0.2941 0.3804 0.040 Uiso 1 1 calc R . .
C25 C 0.4991(6) 0.2876(4) 0.2853(4) 0.0356(15) Uani 1 1 d . . .
C26 C 0.4876(6) 0.3125(5) 0.2095(4) 0.0369(15) Uani 1 1 d . . .
H26 H 0.4170 0.2871 0.1736 0.044 Uiso 1 1 calc R . .
C27 C 0.5801(5) 0.3744(4) 0.1873(4) 0.0303(14) Uani 1 1 d . . .
C28 C 0.5690(6) 0.3963(5) 0.1019(4) 0.0351(15) Uani 1 1 d . . .
H28A H 0.5360 0.3398 0.0566 0.042 Uiso 1 1 calc R . .
H28B H 0.6477 0.4244 0.0881 0.042 Uiso 1 1 calc R . .
C29 C 0.5387(5) 0.5525(5) 0.1337(4) 0.0318(14) Uani 1 1 d . . .
C30 C 0.4921(6) 0.4593(4) 0.1009(4) 0.0316(14) Uani 1 1 d . . .
C31 C 0.3766(6) 0.4236(5) 0.0668(4) 0.0374(15) Uani 1 1 d . . .
H31 H 0.3440 0.3609 0.0454 0.045 Uiso 1 1 calc R . .
C32 C 0.3061(6) 0.4838(5) 0.0645(4) 0.0374(15) Uani 1 1 d . . .
C33 C 0.3536(6) 0.5766(5) 0.0959(4) 0.0359(15) Uani 1 1 d . . .
H33 H 0.3071 0.6149 0.0939 0.043 Uiso 1 1 calc R . .
C34 C 0.4708(6) 0.6129(4) 0.1306(4) 0.0308(14) Uani 1 1 d . . .
C35 C 0.5248(6) 0.7148(4) 0.1572(4) 0.0354(15) Uani 1 1 d . . .
S1 S 0.35322(15) 0.83657(12) 0.45208(13) 0.0416(5) Uani 1 1 d . . .
S2 S 0.93275(19) 1.00640(14) 0.74752(12) 0.0541(6) Uani 1 1 d . . .
S3 S 0.80023(18) 0.51925(15) 0.69761(13) 0.0525(6) Uani 1 1 d . . .
S4 S 0.37785(18) 0.21147(17) 0.31161(14) 0.0592(6) Uani 1 1 d . . .
S5 S 0.16097(17) 0.43741(15) 0.01549(14) 0.0561(6) Uani 1 1 d . . .
O1 O 0.7496(4) 0.7769(3) 0.2524(3) 0.0339(10) Uani 1 1 d . . .
O2 O 0.9026(4) 0.7766(3) 0.3913(3) 0.0383(11) Uani 1 1 d . . .
O3 O 0.9294(4) 0.5953(3) 0.3699(3) 0.0380(11) Uani 1 1 d . . .
O4 O 0.7764(4) 0.4765(3) 0.2253(3) 0.0399(11) Uani 1 1 d . . .
O5 O 0.6560(4) 0.5860(3) 0.1633(3) 0.0383(11) Uani 1 1 d . . .
O6 O 0.2696(5) 0.8696(4) 0.4024(4) 0.0613(16) Uani 1 1 d . . .
O7 O 0.2934(5) 0.7504(4) 0.4623(4) 0.0621(16) Uani 1 1 d . . .
O8 O 0.3963(5) 0.9095(4) 0.5307(4) 0.0551(14) Uani 1 1 d . . .
O9 O 0.8441(10) 1.0530(6) 0.7507(5) 0.117(3) Uani 1 1 d . . .
O10 O 1.0525(8) 1.0593(6) 0.7732(4) 0.130(4) Uani 1 1 d . . .
O11 O 0.9075(6) 0.9450(4) 0.8061(4) 0.0667(17) Uani 1 1 d . . .
O12 O 0.7602(8) 0.6012(6) 0.7481(5) 0.106(3) Uani 1 1 d . . .
O13 O 0.9054(6) 0.5215(7) 0.7455(4) 0.100(3) Uani 1 1 d . . .
O14 O 0.7038(5) 0.4388(4) 0.6839(4) 0.0680(17) Uani 1 1 d . . .
O15 O 0.2987(6) 0.2656(7) 0.3550(6) 0.108(3) Uani 1 1 d . . .
O16 O 0.4174(6) 0.1748(7) 0.3743(6) 0.115(3) Uani 1 1 d . . .
O17 O 0.3181(7) 0.1463(6) 0.2346(5) 0.108(3) Uani 1 1 d . . .
O18 O 0.1424(6) 0.3444(5) -0.0295(7) 0.116(3) Uani 1 1 d . . .
O19 O 0.1451(6) 0.4898(5) -0.0422(4) 0.082(2) Uani 1 1 d . . .
O20 O 0.0799(5) 0.4517(7) 0.0837(4) 0.101(3) Uani 1 1 d . . .
S6 S 0.58143(16) 0.60069(13) 0.41903(13) 0.0450(5) Uani 1 1 d . . .
O21 O 0.6286(13) 0.6017(7) 0.3463(7) 0.164(5) Uani 1 1 d . . .
O22 O 0.6645(11) 0.6504(13) 0.4941(10) 0.253(11) Uani 1 1 d . . .
O23 O 0.5412(10) 0.5132(6) 0.4277(8) 0.157(5) Uani 1 1 d . . .
O24 O 0.4879(6) 0.6483(4) 0.4422(4) 0.0739(19) Uani 1 1 d . . .
S7 S 0.0709(2) 0.70424(16) 0.20164(16) 0.0616(6) Uani 1 1 d . . .
O25 O 0.106(2) 0.7619(11) 0.1479(9) 0.267(11) Uani 1 1 d . . .
O26 O -0.0462(10) 0.6967(17) 0.2026(7) 0.279(13) Uani 1 1 d . . .
O27 O 0.1239(7) 0.7386(7) 0.2863(6) 0.120(3) Uani 1 1 d . . .
O28 O 0.0985(13) 0.6329(13) 0.1481(10) 0.246(10) Uani 1 1 d . . .
S8 S 0.8276(4) 0.8677(3) 0.0096(2) 0.0497(10) Uani 0.50 1 d P A 1
O29 O 0.9548(14) 0.8927(16) 0.0167(10) 0.138(9) Uani 0.50 1 d P A 1
O30 O 0.7909(10) 0.8509(8) 0.0903(6) 0.063(3) Uani 0.50 1 d P A 1
O31 O 0.8076(19) 0.9518(9) -0.0051(10) 0.112(7) Uani 0.50 1 d P A 1
O32 O 0.7681(10) 0.7973(8) -0.0622(8) 0.060(3) Uiso 0.50 1 d P A 1
S9 S 0.6418(8) 0.0542(6) 0.2512(3) 0.086(3) Uani 0.50 1 d PD B 1
O33 O 0.683(2) 0.052(2) 0.287(3) 0.23(2) Uani 0.50 1 d P B 1
O34 O 0.6251(15) 0.1106(10) 0.2115(13) 0.107(6) Uani 0.50 1 d P B 1
O35 O 0.704(4) -0.0049(19) 0.203(2) 0.28(2) Uani 0.50 1 d P B 1
O36 O 0.5347(19) 0.016(2) 0.2808(17) 0.192(12) Uani 0.50 1 d PD B 1
S10 S 1.0913(9) 0.7692(7) -0.1474(5) 0.104(3) Uani 0.50 1 d P C 1
O37 O 1.154(2) 0.7831(16) -0.2158(18) 0.169(11) Uani 0.50 1 d P C 1
O38 O 0.9462(14) 0.7546(11) -0.1810(8) 0.098(5) Uani 0.50 1 d P C 1
O39 O 1.1106(12) 0.8803(9) -0.1024(10) 0.093(5) Uani 0.50 1 d P C 1
O40 O 1.118(2) 0.7223(19) -0.101(2) 0.182(13) Uani 0.50 1 d P C 1
O41 O 0.321(2) 0.7890(14) 0.0025(15) 0.129(7) Uani 0.50 1 d P . .
O42 O 0.346(3) 0.868(2) 0.159(2) 0.197(13) Uani 0.50 1 d P . .
O43 O 0.359(5) 0.9451(15) 0.047(2) 0.28(3) Uani 0.50 1 d P . .
S11 S 0.3654(19) 0.875(2) 0.054(2) 0.094(7) Uani 0.25 1 d PD D 1
O44 O 0.489(3) 0.877(2) 0.074(3) 0.138(18) Uani 0.25 1 d PD D 1
S11A S 0.330(2) 0.883(3) 0.0786(19) 0.101(9) Uani 0.25 1 d P D 2
O44A O 0.215(3) 0.885(3) 0.0680(19) 0.094(11) Uani 0.25 1 d P D 2
O100 O 0.7478(13) 0.8804(9) 0.0162(9) 0.067(3) Uiso 0.50 1 d P E 2
O101 O 1.0480(12) 0.8036(9) -0.1241(9) 0.049(3) Uani 0.50 1 d P F 2
O102 O 0.4279(17) 0.8731(10) 0.0114(12) 0.076(4) Uani 0.50 1 d P D 3

loop_
_atom_site_aniso_label
_atom_site_aniso_U_11
_atom_site_aniso_U_22
_atom_site_aniso_U_33
_atom_site_aniso_U_23
_atom_site_aniso_U_13
_atom_site_aniso_U_12
C1 0.027(3) 0.031(3) 0.032(3) 0.017(3) 0.002(3) 0.003(3)
C2 0.028(3) 0.032(3) 0.030(3) 0.014(3) -0.003(3) 0.001(3)
C3 0.028(3) 0.032(3) 0.036(4) 0.010(3) -0.006(3) 0.008(3)
C4 0.033(3) 0.036(3) 0.042(4) 0.020(3) 0.006(3) 0.014(3)
C5 0.034(3) 0.024(3) 0.034(4) 0.009(3) 0.003(3) 0.005(3)
C6 0.027(3) 0.026(3) 0.030(3) 0.010(3) -0.002(2) 0.006(3)
C7 0.025(3) 0.023(3) 0.039(4) 0.005(3) 0.001(3) -0.003(2)
C8 0.022(3) 0.038(4) 0.034(4) 0.016(3) 0.004(3) -0.005(3)
C9 0.020(3) 0.026(3) 0.037(4) 0.011(3) 0.000(3) -0.004(2)
C10 0.027(3) 0.032(3) 0.040(4) 0.008(3) 0.005(3) -0.007(3)
C11 0.029(3) 0.037(4) 0.035(4) 0.006(3) -0.004(3) -0.013(3)
C12 0.033(3) 0.038(4) 0.027(3) 0.013(3) -0.006(3) -0.005(3)
C13 0.025(3) 0.036(4) 0.043(4) 0.020(3) -0.002(3) -0.008(3)
C14 0.021(3) 0.042(4) 0.045(4) 0.022(3) 0.000(3) 0.002(3)
C15 0.020(3) 0.041(4) 0.032(3) 0.018(3) 0.002(2) 0.007(3)
C16 0.014(3) 0.034(3) 0.045(4) 0.018(3) -0.002(3) 0.003(2)
C17 0.020(3) 0.039(4) 0.044(4) 0.018(3) -0.001(3) 0.004(3)
C18 0.025(3) 0.042(4) 0.040(4) 0.022(3) 0.002(3) 0.006(3)
C19 0.023(3) 0.043(4) 0.041(4) 0.024(3) 0.004(3) 0.004(3)
C20 0.022(3) 0.040(4) 0.032(3) 0.018(3) 0.001(3) 0.009(3)
C21 0.026(3) 0.043(4) 0.038(4) 0.019(3) 0.006(3) 0.012(3)
C22 0.031(3) 0.035(3) 0.034(4) 0.007(3) 0.010(3) 0.014(3)
C23 0.026(3) 0.028(3) 0.025(3) 0.008(2) 0.002(2) 0.009(3)
C24 0.036(4) 0.036(4) 0.031(4) 0.015(3) 0.002(3) 0.008(3)
C25 0.035(4) 0.031(3) 0.034(4) 0.007(3) 0.002(3) 0.000(3)
C26 0.032(3) 0.043(4) 0.030(4) 0.006(3) -0.008(3) 0.007(3)
C27 0.032(3) 0.035(3) 0.023(3) 0.008(3) 0.007(3) 0.010(3)
C28 0.038(4) 0.041(4) 0.024(3) 0.005(3) 0.002(3) 0.012(3)
C29 0.031(3) 0.044(4) 0.017(3) 0.007(3) 0.003(2) 0.006(3)
C30 0.039(4) 0.039(4) 0.016(3) 0.011(3) 0.002(3) 0.007(3)
C31 0.039(4) 0.041(4) 0.025(3) 0.004(3) 0.003(3) 0.006(3)
C32 0.034(4) 0.050(4) 0.026(3) 0.010(3) 0.003(3) 0.008(3)
C33 0.037(4) 0.048(4) 0.024(3) 0.009(3) 0.002(3) 0.015(3)
C34 0.034(3) 0.041(4) 0.016(3) 0.012(3) -0.001(2) 0.007(3)
C35 0.043(4) 0.038(4) 0.023(3) 0.008(3) -0.006(3) 0.009(3)
S1 0.0330(9) 0.0413(10) 0.0566(12) 0.0183(9) 0.0135(8) 0.0156(8)
S2 0.0607(13) 0.0450(11) 0.0332(10) 0.0032(8) 0.0029(9) -0.0156(10)
S3 0.0522(12) 0.0652(13) 0.0367(11) 0.0238(9) 0.0080(9) 0.0017(10)
S4 0.0377(11) 0.0781(15) 0.0480(12) 0.0286(11) -0.0007(9) -0.0162(10)
S5 0.0337(10) 0.0627(13) 0.0552(13) -0.0014(10) -0.0066(9) 0.0046(9)
O1 0.028(2) 0.039(2) 0.034(2) 0.010(2) 0.0053(19) 0.008(2)
O2 0.037(3) 0.044(3) 0.032(3) 0.012(2) 0.007(2) 0.007(2)
O3 0.031(2) 0.051(3) 0.039(3) 0.027(2) 0.007(2) 0.007(2)
O4 0.035(2) 0.042(3) 0.039(3) 0.020(2) 0.002(2) -0.003(2)
O5 0.031(2) 0.047(3) 0.037(3) 0.017(2) -0.001(2) 0.007(2)
O6 0.056(3) 0.083(4) 0.069(4) 0.031(3) 0.013(3) 0.047(3)
O7 0.055(3) 0.049(3) 0.095(5) 0.032(3) 0.039(3) 0.023(3)
O8 0.050(3) 0.058(3) 0.051(3) 0.008(3) 0.014(3) 0.012(3)
O9 0.185(9) 0.129(7) 0.048(4) -0.013(4) -0.004(5) 0.099(7)
O10 0.116(6) 0.128(7) 0.045(4) -0.015(4) 0.011(4) -0.090(5)
O11 0.091(5) 0.064(4) 0.036(3) 0.013(3) 0.007(3) 0.010(3)
O12 0.145(7) 0.100(6) 0.087(5) 0.037(5) 0.077(5) 0.042(5)
O13 0.056(4) 0.190(9) 0.061(4) 0.074(5) -0.001(3) 0.009(5)
O14 0.067(4) 0.078(4) 0.052(4) 0.039(3) 0.001(3) -0.012(3)
O15 0.058(4) 0.149(8) 0.134(7) 0.060(6) 0.055(5) 0.036(5)
O16 0.056(4) 0.170(8) 0.133(7) 0.128(7) -0.012(4) -0.029(5)
O17 0.092(5) 0.108(6) 0.070(5) 0.028(4) -0.002(4) -0.059(5)
O18 0.051(4) 0.081(5) 0.180(9) -0.012(5) -0.043(5) 0.009(4)
O19 0.054(4) 0.117(6) 0.062(4) 0.027(4) -0.031(3) 0.006(4)
O20 0.039(3) 0.195(9) 0.063(4) 0.035(5) 0.008(3) 0.027(4)
S6 0.0414(10) 0.0494(11) 0.0579(12) 0.0294(9) 0.0196(9) 0.0206(9)
O21 0.272(14) 0.144(9) 0.146(9) 0.083(7) 0.153(10) 0.128(10)
O22 0.117(9) 0.36(2) 0.198(13) -0.121(14) -0.067(9) 0.137(13)
O23 0.212(11) 0.118(7) 0.245(12) 0.142(8) 0.174(10) 0.121(8)
O24 0.090(5) 0.077(4) 0.079(5) 0.036(4) 0.039(4) 0.049(4)
S7 0.0610(14) 0.0649(14) 0.0621(15) 0.0217(12) 0.0025(11) 0.0198(12)
O25 0.50(3) 0.180(14) 0.120(10) 0.078(10) 0.103(16) 0.058(18)
O26 0.097(8) 0.60(4) 0.085(7) -0.034(13) -0.029(6) 0.147(14)
O27 0.064(5) 0.167(9) 0.092(6) 0.005(6) -0.033(4) 0.007(5)
O28 0.184(13) 0.32(2) 0.217(15) -0.083(14) -0.033(11) 0.196(15)
S8 0.064(3) 0.039(2) 0.0300(19) 0.0031(15) -0.0164(18) -0.0032(19)
O29 0.059(9) 0.22(2) 0.067(10) 0.001(12) 0.000(8) -0.026(12)
O30 0.057(7) 0.068(7) 0.022(5) 0.009(5) -0.018(5) -0.045(6)
O31 0.21(2) 0.043(7) 0.071(10) 0.018(7) 0.051(11) 0.013(10)
S9 0.163(7) 0.123(5) 0.0094(19) 0.022(2) 0.020(3) 0.099(5)
O33 0.113(18) 0.14(2) 0.53(7) 0.19(4) 0.18(3) 0.080(17)
O34 0.108(13) 0.062(9) 0.168(17) 0.062(10) 0.038(12) 0.022(9)
O35 0.58(7) 0.19(2) 0.24(3) 0.12(2) 0.26(4) 0.30(4)
O36 0.27(4) 0.23(3) 0.12(2) 0.08(2) 0.00(2) 0.11(3)
S10 0.102(6) 0.086(5) 0.067(4) -0.026(4) 0.020(4) -0.022(4)
O37 0.147(19) 0.125(17) 0.16(2) -0.015(16) 0.034(17) -0.028(14)
O38 0.104(11) 0.105(11) 0.040(7) 0.017(7) -0.006(7) -0.043(9)
O39 0.073(9) 0.051(8) 0.095(11) -0.034(7) 0.003(8) -0.028(7)
O40 0.13(2) 0.12(2) 0.24(3) 0.01(2) -0.05(2) 0.000(16)
O41 0.138(17) 0.094(13) 0.164(19) 0.026(13) 0.049(15) 0.055(13)
O42 0.16(2) 0.24(3) 0.23(3) 0.13(3) -0.04(2) 0.06(2)
O43 0.54(8) 0.062(13) 0.20(3) -0.012(16) -0.16(4) 0.11(3)
S11 0.051(14) 0.112(14) 0.14(2) 0.061(16) -0.002(11) 0.036(13)
O44 0.22(5) 0.09(2) 0.13(3) 0.07(2) -0.06(3) 0.05(3)
S11A 0.049(11) 0.19(2) 0.103(15) 0.089(15) 0.006(8) 0.043(11)
O44A 0.072(18) 0.16(3) 0.08(2) 0.04(2) 0.023(16) 0.09(2)
O101 0.079(9) 0.039(7) 0.045(7) 0.031(6) 0.014(7) 0.022(7)
O102 0.083(11) 0.061(9) 0.108(13) 0.040(8) 0.003(10) 0.044(9)

loop_
_atom_type_symbol
_atom_type_description
_atom_type_scat_dispersion_real
_atom_type_scat_dispersion_imag
_atom_type_scat_source
C C 0.0033 0.0016 'International Tables Vol C Tables 4.2.6.8 and 6.1.1.4'
H H 0.0000 0.0000 'International Tables Vol C Tables 4.2.6.8 and 6.1.1.4'
O O 0.0106 0.0060 'International Tables Vol C Tables 4.2.6.8 and 6.1.1.4'
S S 0.1246 0.1234 'International Tables Vol C Tables 4.2.6.8 and 6.1.1.4'

loop_
_geom_angle_atom_site_label_1
_geom_angle_atom_site_label_2
_geom_angle_atom_site_label_3
_geom_angle
C6 C1 O1 120.9(5)
C6 C1 C2 122.8(6)
O1 C1 C2 116.3(5)
C1 C2 C3 116.8(6)
C1 C2 C35 121.7(6)
C3 C2 C35 121.2(6)
C4 C3 C2 120.0(6)
C3 C4 C5 121.5(6)
C3 C4 S1 120.0(5)
C5 C4 S1 118.4(5)
C4 C5 C6 119.5(6)
C1 C6 C5 118.4(6)
C1 C6 C7 122.8(6)
C5 C6 C7 118.6(5)
C9 C7 C6 117.0(5)
C13 C8 O2 120.7(6)
C13 C8 C9 123.0(6)
O2 C8 C9 116.3(6)
C10 C9 C8 117.8(6)
C10 C9 C7 120.7(6)
C8 C9 C7 121.4(6)
C11 C10 C9 119.5(6)
C12 C11 C10 121.7(6)
C12 C11 S2 119.4(5)
C10 C11 S2 118.8(6)
C11 C12 C13 119.8(6)
C8 C13 C12 118.1(6)
C8 C13 C14 121.7(6)
C12 C13 C14 120.2(6)
C16 C14 C13 113.4(5)
O3 C15 C20 121.1(6)
O3 C15 C16 117.2(6)
C20 C15 C16 121.7(6)
C17 C16 C15 118.9(6)
C17 C16 C14 119.8(6)
C15 C16 C14 121.2(6)
C16 C17 C18 119.7(6)
C19 C18 C17 120.5(6)
C19 C18 S3 120.3(5)
C17 C18 S3 119.1(5)
C18 C19 C20 119.6(6)
C15 C20 C19 119.1(6)
C15 C20 C21 121.6(6)
C19 C20 C21 119.2(6)
C20 C21 C23 116.4(5)
C27 C22 O4 119.5(6)
C27 C22 C23 123.2(6)
O4 C22 C23 117.3(6)
C24 C23 C22 117.1(6)
C24 C23 C21 121.4(6)
C22 C23 C21 121.4(5)
C25 C24 C23 121.0(6)
C24 C25 C26 120.3(6)
C24 C25 S4 121.1(5)
C26 C25 S4 118.4(5)
C27 C26 C25 120.4(6)
C22 C27 C26 117.3(6)
C22 C27 C28 122.7(6)
C26 C27 C28 119.8(6)
C27 C28 C30 114.5(5)
O5 C29 C30 117.9(6)
O5 C29 C34 120.1(6)
C30 C29 C34 121.7(6)
C31 C30 C29 119.7(6)
C31 C30 C28 119.9(6)
C29 C30 C28 120.5(6)
C30 C31 C32 119.2(6)
C33 C32 C31 120.9(6)
C33 C32 S5 120.4(5)
C31 C32 S5 118.7(5)
C32 C33 C34 119.9(6)
C33 C34 C29 118.6(6)
C33 C34 C35 119.3(6)
C29 C34 C35 122.0(6)
C34 C35 C2 116.1(5)
O7 S1 O8 116.4(4)
O7 S1 O6 110.0(4)
O8 S1 O6 104.8(3)
O7 S1 C4 110.0(3)
O8 S1 C4 109.1(3)
O6 S1 C4 106.1(3)
O10 S2 O9 118.2(7)
O10 S2 O11 104.4(5)
O9 S2 O11 110.2(5)
O10 S2 C11 109.5(4)
O9 S2 C11 107.5(4)
O11 S2 C11 106.5(3)
O14 S3 O13 116.0(5)
O14 S3 O12 108.9(5)
O13 S3 O12 106.7(6)
O14 S3 C18 111.1(3)
O13 S3 C18 106.9(4)
O12 S3 C18 106.8(4)
O17 S4 O16 114.9(6)
O17 S4 O15 110.3(6)
O16 S4 O15 106.6(6)
O17 S4 C25 109.0(4)
O16 S4 C25 109.0(4)
O15 S4 C25 106.9(4)
O18 S5 O19 111.7(5)
O18 S5 O20 113.1(6)
O19 S5 O20 106.8(5)
O18 S5 C32 109.6(4)
O19 S5 C32 107.3(4)
O20 S5 C32 108.0(4)
O21 S6 O23 112.0(6)
O21 S6 O22 112.8(11)
O23 S6 O22 104.5(11)
O21 S6 O24 118.6(6)
O23 S6 O24 109.3(5)
O22 S6 O24 98.1(5)
O28 S7 O26 115.3(11)
O28 S7 O27 118.9(8)
O26 S7 O27 109.0(6)
O28 S7 O25 94.9(12)
O26 S7 O25 101.5(14)
O27 S7 O25 115.4(9)
O32 S8 O29 117.2(9)
O32 S8 O31 105.2(9)
O29 S8 O31 100.1(13)
O32 S8 O30 112.3(7)
O29 S8 O30 107.1(9)
O31 S8 O30 114.6(8)
O33 S9 O34 141(3)
O33 S9 O36 97(2)
O34 S9 O36 108.0(15)
O33 S9 O35 79(3)
O34 S9 O35 112.1(14)
O36 S9 O35 119(2)
S9 O33 O35 70(4)
S9 O33 O36 55.7(18)
O35 O33 O36 100(3)
S9 O35 O33 30.5(15)
S9 O36 O33 27.1(16)
O40 S10 O37 121(2)
O40 S10 O39 119.0(14)
O37 S10 O39 93.3(13)
O40 S10 O38 121.0(15)
O37 S10 O38 105.5(15)
O39 S10 O38 90.7(10)
S11 O41 O102 40.6(13)
S11 O41 S11A 20.0(13)
O102 O41 S11A 60.5(12)
S11A O42 S11 18.3(12)
S11 O43 S11A 29.0(16)
S11 O43 O102 40.4(18)
S11A O43 O102 69.4(17)
S11 O43 O44A 73(3)
S11A O43 O44A 50(2)
O102 O43 O44A 107.6(19)
O43 S11 O41 132(3)
O43 S11 O44 112(3)
O41 S11 O44 101(2)
O43 S11 O42 111(3)
O41 S11 O42 106(2)
O44 S11 O42 86(2)
O43 S11A O44A 89(3)
O43 S11A O42 138(4)
O44A S11A O42 107(2)
O43 S11A O41 108(3)
O44A S11A O41 98(3)
O42 S11A O41 108(3)
S11A O44A O43 41.7(18)
O41 O102 O43 96(2)

loop_
_geom_bond_atom_site_label_1
_geom_bond_atom_site_label_2
_geom_bond_distance
C1 C6 1.381(9)
C1 O1 1.389(7)
C1 C2 1.386(9)
C2 C3 1.411(9)
C2 C35 1.527(9)
C3 C4 1.370(9)
C4 C5 1.382(9)
C4 S1 1.756(7)
C5 C6 1.383(9)
C6 C7 1.535(8)
C7 C9 1.496(9)
C8 C13 1.367(9)
C8 O2 1.384(8)
C8 C9 1.402(9)
C9 C10 1.390(9)
C10 C11 1.384(10)
C11 C12 1.372(10)
C11 S2 1.747(7)
C12 C13 1.402(9)
C13 C14 1.525(9)
C14 C16 1.517(9)
C15 O3 1.365(8)
C15 C20 1.393(9)
C15 C16 1.396(9)
C16 C17 1.379(9)
C17 C18 1.416(9)
C18 C19 1.393(10)
C18 S3 1.724(7)
C19 C20 1.392(9)
C20 C21 1.511(9)
C21 C23 1.523(8)
C22 C27 1.372(9)
C22 O4 1.403(8)
C22 C23 1.404(9)
C23 C24 1.370(9)
C24 C25 1.365(9)
C25 C26 1.392(10)
C25 S4 1.742(7)
C26 C27 1.379(9)
C27 C28 1.514(9)
C28 C30 1.526(9)
C29 O5 1.366(8)
C29 C30 1.382(9)
C29 C34 1.416(9)
C30 C31 1.365(9)
C31 C32 1.434(10)
C32 C33 1.376(10)
C32 S5 1.747(7)
C33 C34 1.386(9)
C34 C35 1.509(9)
S1 O7 1.414(6)
S1 O8 1.441(6)
S1 O6 1.537(5)
S2 O10 1.421(7)
S2 O9 1.430(8)
S2 O11 1.506(6)
S3 O14 1.425(6)
S3 O13 1.435(7)
S3 O12 1.537(8)
S4 O17 1.412(7)
S4 O16 1.421(7)
S4 O15 1.495(8)
S5 O18 1.417(8)
S5 O19 1.442(7)
S5 O20 1.477(7)
S6 O21 1.302(8)
S6 O23 1.389(8)
S6 O22 1.439(11)
S6 O24 1.498(6)
S7 O28 1.350(11)
S7 O26 1.353(11)
S7 O27 1.388(8)
S7 O25 1.408(14)
S8 O32 1.391(12)
S8 O29 1.437(16)
S8 O31 1.495(16)
S8 O30 1.442(11)
S9 O33 0.77(5)
S9 O34 1.283(17)
S9 O36 1.395(18)
S9 O35 1.43(2)
O33 O35 1.48(5)
O33 O36 1.68(3)
S10 O40 1.27(3)
S10 O37 1.37(3)
S10 O39 1.671(15)
S10 O38 1.72(2)
O41 S11 1.35(4)
O41 O102 1.54(3)
O41 S11A 1.64(4)
O42 S11A 1.39(4)
O42 S11 1.72(4)
O43 S11 1.17(4)
O43 S11A 1.19(5)
O43 O102 1.57(4)
O43 O44A 1.79(6)
S11 O44 1.478(19)
S11A O44A 1.37(3)
